data_2203443
loop_
_publ_author_name
'Boomgaarden, Wolfgang'
'Nieger, Martin'

_publ_section_title
;
 Diaza[3.3]benzenopyridino[2]phane
;
_journal_issue 4
_journal_name_full 'Acta Crystallographica Section E'
_journal_page_first o523
_journal_page_last o524
_journal_paper_doi 10.1107/S1600536804004751
_journal_volume 60
_journal_year 2004
_chemical_formula_iupac 'C35 H37 N3 O8 S2'
_chemical_formula_moiety 'C35 H37 N3 O8 S2'
_chemical_formula_sum 'C35 H37 N3 O8 S2'
_chemical_formula_weight 691.80
_chemical_name_systematic
;
14,16-Bis(ethoxycarbonyl)2,11-bis(4-tolylsulfonyl)-2,11-diaza[3.3](1,3)-
benzeno(2,6)pyridino[2]phane
;
_space_group_IT_number 2
_symmetry_cell_setting triclinic
_symmetry_space_group_name_Hall '-P 1'
_symmetry_space_group_name_H-M 'P -1'
_atom_sites_solution_hydrogens geom
_atom_sites_solution_primary direct
_atom_sites_solution_secondary difmap
_audit_creation_method SHELXL97
_cell_angle_alpha 104.690(10)
_cell_angle_beta 97.850(10)
_cell_angle_gamma 106.770(10)
_cell_formula_units_Z 2
_cell_length_a 9.5040(10)
_cell_length_b 11.3590(10)
_cell_length_c 17.5480(10)
_cell_measurement_reflns_used 25
_cell_measurement_temperature 293(2)
_cell_measurement_theta_max 44
_cell_measurement_theta_min 30
_cell_volume 1709.0(3)
_computing_cell_refinement CAD-4-PC
_computing_data_collection 'CAD-4-PC (Nonius, 1989)'
_computing_data_reduction 'XCAD4 (Harms & Wocadlo, 1995)'
_computing_molecular_graphics 'SHELXTL-NT (Sheldrick, 2001)'
_computing_publication_material SHELXL97
_computing_structure_refinement 'SHELXL97 (Sheldrick, 1997)'
_computing_structure_solution 'SHELXS97 (Sheldrick, 1990)'
_diffrn_ambient_temperature 293(2)
_diffrn_measured_fraction_theta_full 0.988
_diffrn_measured_fraction_theta_max 0.988
_diffrn_measurement_device_type 'Nonius MACH3'
_diffrn_measurement_method 2\q/\w
_diffrn_radiation_monochromator graphite
_diffrn_radiation_source 'fine-focus sealed tube'
_diffrn_radiation_type CuK\a
_diffrn_radiation_wavelength 1.54178
_diffrn_reflns_av_R_equivalents 0.0560
_diffrn_reflns_av_sigmaI/netI 0.0450
_diffrn_reflns_limit_h_max 10
_diffrn_reflns_limit_h_min -11
_diffrn_reflns_limit_k_max 12
_diffrn_reflns_limit_k_min -3
_diffrn_reflns_limit_l_max 21
_diffrn_reflns_limit_l_min -21
_diffrn_reflns_number 8256
_diffrn_reflns_theta_full 67.90
_diffrn_reflns_theta_max 67.90
_diffrn_reflns_theta_min 2.67
_diffrn_standards_decay_% .0
_diffrn_standards_interval_count '200 (orientation)'
_diffrn_standards_interval_time '60 min (intensity)'
_diffrn_standards_number '3 (orientation), 2 (intensity)'
_exptl_absorpt_coefficient_mu 1.880
_exptl_absorpt_correction_T_max 0.829
_exptl_absorpt_correction_T_min 0.685
_exptl_absorpt_correction_type '\y scan'
_exptl_absorpt_process_details '(SHELXTL-NT; Sheldrick, 2001)'
_exptl_crystal_colour colourless
_exptl_crystal_density_diffrn 1.344
_exptl_crystal_density_meas ?
_exptl_crystal_density_method 'not measured'
_exptl_crystal_description plate
_exptl_crystal_F_000 728
_exptl_crystal_size_max 0.45
_exptl_crystal_size_mid 0.23
_exptl_crystal_size_min 0.10
_refine_diff_density_max 0.360
_refine_diff_density_min -0.373
_refine_ls_extinction_method none
_refine_ls_goodness_of_fit_ref 1.026
_refine_ls_hydrogen_treatment constr
_refine_ls_matrix_type full
_refine_ls_number_parameters 435
_refine_ls_number_reflns 6149
_refine_ls_number_restraints 0
_refine_ls_restrained_S_all 1.026
_refine_ls_R_factor_all 0.0598
_refine_ls_R_factor_gt 0.0471
_refine_ls_shift/su_max 0.001
_refine_ls_shift/su_mean 0.000
_refine_ls_structure_factor_coef Fsqd
_refine_ls_weighting_details 'calc w = 1/[\s^2^(Fo^2^)+(0.0651P)^2^+0.6802P] where P = (Fo^2^+2Fc^2^)/3'
_refine_ls_weighting_scheme calc
_refine_ls_wR_factor_gt 0.1209
_refine_ls_wR_factor_ref 0.1296
_reflns_number_gt 5009
_reflns_number_total 6149
_reflns_threshold_expression I>2\s(I)
_cod_data_source_file hg6022.cif
_cod_data_source_block I
_cod_depositor_comments
;
The following automatic conversions were performed:

'_exptl_crystal_density_meas' value 'none' was changed to '?' - the
value is perceived as not measured.

Automatic conversion script
Id: cif_fix_values 3008 2015-01-20 13:52:24Z robertas 
;
_cod_database_code 2203443
_cod_database_fobs_code 2203443

loop_
_symmetry_equiv_pos_as_xyz
'x, y, z'
'-x, -y, -z'

loop_
_atom_site_label
_atom_site_fract_x
_atom_site_fract_y
_atom_site_fract_z
_atom_site_U_iso_or_equiv
_atom_site_adp_type
_atom_site_calc_flag
_atom_site_refinement_flags
_atom_site_occupancy
_atom_site_type_symbol
C1 0.9978(3) 0.6027(2) 0.34936(15) 0.0550(6) Uani d . 1 C
H1A 1.0163 0.5674 0.3931 0.066 Uiso calc R 1 H
H1B 1.0860 0.6161 0.3262 0.066 Uiso calc R 1 H
N2 0.9791(2) 0.72930(18) 0.38309(11) 0.0472(4) Uani d . 1 N
C3 0.9038(3) 0.7380(3) 0.45176(14) 0.0542(6) Uani d . 1 C
H3A 0.9160 0.8276 0.4779 0.065 Uiso calc R 1 H
H3B 0.9503 0.7061 0.4912 0.065 Uiso calc R 1 H
C4 0.7387(3) 0.6598(2) 0.42258(13) 0.0494(5) Uani d . 1 C
C5 0.6757(3) 0.5480(3) 0.44127(15) 0.0606(6) Uani d . 1 C
H5 0.7329 0.5217 0.4766 0.073 Uiso calc R 1 H
C6 0.5262(3) 0.4763(3) 0.40652(16) 0.0655(7) Uani d . 1 C
H6 0.4798 0.4025 0.4198 0.079 Uiso calc R 1 H
C7 0.4462(3) 0.5152(3) 0.35181(16) 0.0600(6) Uani d . 1 C
H7 0.3460 0.4669 0.3263 0.072 Uiso calc R 1 H
C8 0.5185(3) 0.6273(2) 0.33603(13) 0.0486(5) Uani d . 1 C
N9 0.6606(2) 0.70188(19) 0.37277(11) 0.0482(4) Uani d . 1 N
C10 0.4485(3) 0.6688(3) 0.26941(14) 0.0550(6) Uani d . 1 C
H10A 0.3407 0.6224 0.2529 0.066 Uiso calc R 1 H
H10B 0.4643 0.7606 0.2887 0.066 Uiso calc R 1 H
N11 0.5184(2) 0.64103(19) 0.20044(11) 0.0482(5) Uani d . 1 N
C12 0.4944(3) 0.5034(2) 0.16242(14) 0.0540(6) Uani d . 1 C
H12A 0.4889 0.4879 0.1049 0.065 Uiso calc R 1 H
H12B 0.3982 0.4522 0.1687 0.065 Uiso calc R 1 H
C13 0.6171(2) 0.4577(2) 0.19720(12) 0.0424(5) Uani d . 1 C
C14 0.5930(2) 0.3253(2) 0.18022(13) 0.0435(5) Uani d . 1 C
C15 0.7071(2) 0.2847(2) 0.21058(13) 0.0462(5) Uani d . 1 C
H15 0.6940 0.1969 0.1951 0.055 Uiso calc R 1 H
C16 0.8405(2) 0.3718(2) 0.26347(13) 0.0440(5) Uani d . 1 C
C17 0.8623(2) 0.5047(2) 0.28485(13) 0.0425(5) Uani d . 1 C
C18 0.7543(2) 0.5441(2) 0.24637(12) 0.0432(5) Uani d . 1 C
H18 0.7748 0.6320 0.2539 0.052 Uiso calc R 1 H
S2 1.12330(6) 0.85758(5) 0.39309(3) 0.04658(16) Uani d . 1 S
O21 1.1830(2) 0.82931(18) 0.32291(10) 0.0626(5) Uani d . 1 O
O22 1.0717(2) 0.96593(16) 0.41120(10) 0.0601(4) Uani d . 1 O
C23 1.2581(2) 0.8755(2) 0.47817(13) 0.0441(5) Uani d . 1 C
C24 1.3725(3) 0.8241(2) 0.46903(15) 0.0545(6) Uani d . 1 C
H24 1.3815 0.7840 0.4176 0.065 Uiso calc R 1 H
C25 1.4724(3) 0.8325(3) 0.53587(17) 0.0611(6) Uani d . 1 C
H25 1.5507 0.8000 0.5291 0.073 Uiso calc R 1 H
C26 1.4599(3) 0.8880(2) 0.61303(15) 0.0543(6) Uani d . 1 C
C27 1.3454(3) 0.9404(3) 0.62144(15) 0.0597(6) Uani d . 1 C
H27 1.3358 0.9796 0.6730 0.072 Uiso calc R 1 H
C28 1.2459(3) 0.9354(2) 0.55483(14) 0.0545(6) Uani d . 1 C
H28 1.1709 0.9721 0.5614 0.065 Uiso calc R 1 H
C29 1.5682(3) 0.8945(3) 0.68634(19) 0.0764(8) Uani d . 1 C
H29A 1.5371 0.8136 0.6976 0.115 Uiso calc R 1 H
H29B 1.5687 0.9626 0.7320 0.115 Uiso calc R 1 H
H29C 1.6677 0.9114 0.6762 0.115 Uiso calc R 1 H
S11 0.53064(6) 0.73343(6) 0.14254(3) 0.05159(17) Uani d . 1 S
O111 0.6159(2) 0.6930(2) 0.08643(12) 0.0735(5) Uani d . 1 O
O112 0.5814(2) 0.86359(18) 0.19436(12) 0.0708(5) Uani d . 1 O
C113 0.3470(3) 0.7016(2) 0.08744(13) 0.0472(5) Uani d . 1 C
C114 0.2425(3) 0.7420(3) 0.12625(16) 0.0588(6) Uani d . 1 C
H114 0.2678 0.7828 0.1818 0.071 Uiso calc R 1 H
C115 0.1020(3) 0.7209(3) 0.08164(19) 0.0676(7) Uani d . 1 C
H115 0.0318 0.7461 0.1078 0.081 Uiso calc R 1 H
C116 0.0625(3) 0.6630(3) -0.00129(18) 0.0663(7) Uani d . 1 C
C117 0.1668(3) 0.6220(3) -0.03754(16) 0.0724(8) Uani d . 1 C
H117 0.1411 0.5804 -0.0930 0.087 Uiso calc R 1 H
C118 0.3081(3) 0.6405(3) 0.00572(15) 0.0621(7) Uani d . 1 C
H118 0.3764 0.6118 -0.0204 0.075 Uiso calc R 1 H
C119 -0.0889(4) 0.6446(4) -0.0508(2) 0.0997(12) Uani d . 1 C
H11A -0.1341 0.5563 -0.0846 0.150 Uiso calc R 1 H
H11B -0.0762 0.7005 -0.0841 0.150 Uiso calc R 1 H
H11C -0.1529 0.6652 -0.0155 0.150 Uiso calc R 1 H
C141 0.4441(3) 0.2246(2) 0.13493(15) 0.0541(6) Uani d . 1 C
O141 0.3243(2) 0.2344(2) 0.14312(15) 0.0843(6) Uani d . 1 O
O142 0.4609(2) 0.11966(17) 0.08868(12) 0.0698(5) Uani d . 1 O
C142 0.3251(4) 0.0084(3) 0.0484(2) 0.0846(10) Uani d . 1 C
H14A 0.2536 0.0048 0.0830 0.102 Uiso calc R 1 H
H14B 0.3505 -0.0700 0.0398 0.102 Uiso calc R 1 H
C143 0.2547(5) 0.0146(4) -0.0294(2) 0.1126(14) Uani d . 1 C
H14C 0.1657 -0.0601 -0.0541 0.169 Uiso calc R 1 H
H14D 0.3245 0.0165 -0.0642 0.169 Uiso calc R 1 H
H14E 0.2277 0.0913 -0.0210 0.169 Uiso calc R 1 H
C161 0.9554(3) 0.3199(2) 0.29536(16) 0.0576(6) Uani d . 1 C
O161 1.0614(3) 0.3784(2) 0.35075(19) 0.1278(12) Uani d . 1 O
O162 0.9292(2) 0.19929(18) 0.25529(12) 0.0738(6) Uani d . 1 O
C162 1.0332(4) 0.1362(3) 0.2800(2) 0.0857(11) Uani d . 1 C
H16A 1.1363 0.1895 0.2852 0.103 Uiso calc R 1 H
H16B 1.0232 0.1241 0.3321 0.103 Uiso calc R 1 H
C163 0.9978(4) 0.0133(3) 0.2199(2) 0.0969(12) Uani d . 1 C
H16C 1.0654 -0.0295 0.2354 0.145 Uiso calc R 1 H
H16D 1.0085 0.0261 0.1687 0.145 Uiso calc R 1 H
H16E 0.8958 -0.0390 0.2155 0.145 Uiso calc R 1 H

loop_
_atom_site_aniso_label
_atom_site_aniso_U_11
_atom_site_aniso_U_22
_atom_site_aniso_U_33
_atom_site_aniso_U_12
_atom_site_aniso_U_13
_atom_site_aniso_U_23
C1 0.0473(12) 0.0441(13) 0.0630(14) 0.0202(10) -0.0038(11) 0.0020(11)
N2 0.0433(9) 0.0462(10) 0.0450(10) 0.0182(8) 0.0027(8) 0.0021(8)
C3 0.0514(13) 0.0636(15) 0.0420(12) 0.0198(11) 0.0037(10) 0.0098(11)
C4 0.0510(12) 0.0595(14) 0.0402(11) 0.0241(11) 0.0106(9) 0.0131(10)
C5 0.0628(15) 0.0714(17) 0.0547(14) 0.0258(13) 0.0116(12) 0.0286(13)
C6 0.0699(17) 0.0670(17) 0.0632(16) 0.0187(14) 0.0200(13) 0.0285(13)
C7 0.0488(13) 0.0688(17) 0.0599(15) 0.0178(12) 0.0132(11) 0.0173(13)
C8 0.0467(12) 0.0595(14) 0.0464(12) 0.0279(11) 0.0145(10) 0.0144(10)
N9 0.0497(10) 0.0553(11) 0.0424(9) 0.0242(9) 0.0107(8) 0.0120(8)
C10 0.0534(13) 0.0681(16) 0.0517(13) 0.0348(12) 0.0116(10) 0.0158(12)
N11 0.0545(11) 0.0538(11) 0.0412(9) 0.0323(9) 0.0058(8) 0.0095(8)
C12 0.0543(13) 0.0522(14) 0.0516(13) 0.0283(11) -0.0033(10) 0.0054(10)
C13 0.0421(11) 0.0493(12) 0.0378(10) 0.0233(9) 0.0059(8) 0.0095(9)
C14 0.0404(11) 0.0453(12) 0.0420(11) 0.0150(9) 0.0034(9) 0.0114(9)
C15 0.0465(12) 0.0412(12) 0.0498(12) 0.0178(10) 0.0050(9) 0.0118(9)
C16 0.0412(11) 0.0449(12) 0.0462(11) 0.0188(9) 0.0051(9) 0.0123(9)
C17 0.0385(10) 0.0448(12) 0.0424(11) 0.0180(9) 0.0061(8) 0.0072(9)
C18 0.0457(11) 0.0419(12) 0.0423(11) 0.0206(9) 0.0072(9) 0.0082(9)
S2 0.0513(3) 0.0460(3) 0.0425(3) 0.0213(2) 0.0071(2) 0.0098(2)
O21 0.0706(11) 0.0733(12) 0.0460(9) 0.0272(9) 0.0173(8) 0.0165(8)
O22 0.0724(11) 0.0497(10) 0.0631(10) 0.0345(9) 0.0065(8) 0.0143(8)
C23 0.0403(11) 0.0394(11) 0.0476(11) 0.0125(9) 0.0067(9) 0.0078(9)
C24 0.0557(13) 0.0602(15) 0.0522(13) 0.0288(12) 0.0166(11) 0.0119(11)
C25 0.0511(14) 0.0660(16) 0.0743(17) 0.0297(12) 0.0138(12) 0.0241(13)
C26 0.0451(12) 0.0487(13) 0.0610(14) 0.0081(10) 0.0002(10) 0.0184(11)
C27 0.0540(14) 0.0635(16) 0.0464(13) 0.0169(12) 0.0014(10) 0.0000(11)
C28 0.0483(12) 0.0562(14) 0.0507(13) 0.0230(11) 0.0037(10) 0.0001(11)
C29 0.0598(16) 0.083(2) 0.0777(19) 0.0165(15) -0.0077(14) 0.0313(16)
S11 0.0469(3) 0.0564(4) 0.0507(3) 0.0204(3) 0.0071(2) 0.0141(3)
O111 0.0603(11) 0.1027(16) 0.0678(11) 0.0369(11) 0.0251(9) 0.0275(11)
O112 0.0715(12) 0.0519(11) 0.0703(12) 0.0111(9) -0.0005(9) 0.0075(9)
C113 0.0507(12) 0.0479(13) 0.0466(12) 0.0211(10) 0.0073(10) 0.0173(10)
C114 0.0635(15) 0.0586(15) 0.0577(14) 0.0322(12) 0.0097(12) 0.0125(12)
C115 0.0579(15) 0.0668(17) 0.0857(19) 0.0335(13) 0.0116(14) 0.0249(15)
C116 0.0572(15) 0.0649(17) 0.0783(18) 0.0191(13) -0.0004(13) 0.0347(14)
C117 0.0739(18) 0.088(2) 0.0493(14) 0.0211(16) -0.0026(13) 0.0261(14)
C118 0.0664(16) 0.0799(19) 0.0469(13) 0.0321(14) 0.0125(11) 0.0228(13)
C119 0.0666(19) 0.098(3) 0.126(3) 0.0197(18) -0.0190(19) 0.052(2)
C141 0.0473(13) 0.0530(14) 0.0582(14) 0.0154(11) -0.0005(10) 0.0188(11)
O141 0.0442(10) 0.0740(14) 0.1219(18) 0.0157(9) 0.0006(11) 0.0230(12)
O142 0.0632(11) 0.0485(10) 0.0749(12) 0.0074(8) -0.0029(9) 0.0037(9)
C142 0.079(2) 0.0516(16) 0.095(2) 0.0003(14) -0.0122(17) 0.0153(15)
C143 0.116(3) 0.083(2) 0.095(3) 0.004(2) -0.034(2) 0.016(2)
C161 0.0482(13) 0.0496(14) 0.0683(15) 0.0215(11) -0.0045(12) 0.0108(12)
O161 0.0956(17) 0.0656(14) 0.171(3) 0.0414(13) -0.0719(18) -0.0129(15)
O162 0.0722(12) 0.0572(11) 0.0846(13) 0.0386(10) -0.0173(10) 0.0086(10)
C162 0.079(2) 0.0655(19) 0.107(2) 0.0455(16) -0.0218(18) 0.0161(17)
C163 0.105(3) 0.087(2) 0.095(2) 0.064(2) -0.015(2) 0.0060(19)

loop_
_atom_type_symbol
_atom_type_description
_atom_type_scat_dispersion_real
_atom_type_scat_dispersion_imag
_atom_type_scat_source
C C 0.0181 0.0091 'International Tables Vol C Tables 4.2.6.8 and 6.1.1.4'
H H 0.0000 0.0000 'International Tables Vol C Tables 4.2.6.8 and 6.1.1.4'
N N 0.0311 0.0180 'International Tables Vol C Tables 4.2.6.8 and 6.1.1.4'
O O 0.0492 0.0322 'International Tables Vol C Tables 4.2.6.8 and 6.1.1.4'
S S 0.3331 0.5567 'International Tables Vol C Tables 4.2.6.8 and 6.1.1.4'

loop_
_geom_angle_atom_site_label_1
_geom_angle_atom_site_label_2
_geom_angle_atom_site_label_3
_geom_angle
N2 C1 C17 113.77(18)
N2 C1 H1A 108.8
C17 C1 H1A 108.8
N2 C1 H1B 108.8
C17 C1 H1B 108.8
H1A C1 H1B 107.7
C3 N2 C1 114.8(2)
C3 N2 S2 114.91(15)
C1 N2 S2 116.20(15)
N2 C3 C4 110.30(17)
N2 C3 H3A 109.6
C4 C3 H3A 109.6
N2 C3 H3B 109.6
C4 C3 H3B 109.6
H3A C3 H3B 108.1
N9 C4 C5 122.8(2)
N9 C4 C3 114.7(2)
C5 C4 C3 122.3(2)
C6 C5 C4 118.6(2)
C6 C5 H5 120.7
C4 C5 H5 120.7
C5 C6 C7 119.3(3)
C5 C6 H6 120.4
C7 C6 H6 120.4
C8 C7 C6 118.2(2)
C8 C7 H7 120.9
C6 C7 H7 120.9
N9 C8 C7 123.2(2)
N9 C8 C10 114.2(2)
C7 C8 C10 122.4(2)
C8 N9 C4 117.8(2)
N11 C10 C8 108.97(17)
N11 C10 H10A 109.9
C8 C10 H10A 109.9
N11 C10 H10B 109.9
C8 C10 H10B 109.9
H10A C10 H10B 108.3
C10 N11 C12 115.2(2)
C10 N11 S11 118.42(15)
C12 N11 S11 117.72(15)
N11 C12 C13 113.96(18)
N11 C12 H12A 108.8
C13 C12 H12A 108.8
N11 C12 H12B 108.8
C13 C12 H12B 108.8
H12A C12 H12B 107.7
C18 C13 C14 118.16(19)
C18 C13 C12 121.9(2)
C14 C13 C12 119.95(19)
C15 C14 C13 119.5(2)
C15 C14 C141 118.1(2)
C13 C14 C141 122.36(19)
C14 C15 C16 121.8(2)
C14 C15 H15 119.1
C16 C15 H15 119.1
C15 C16 C17 119.18(19)
C15 C16 C161 118.4(2)
C17 C16 C161 122.41(19)
C18 C17 C16 117.96(19)
C18 C17 C1 120.8(2)
C16 C17 C1 121.25(19)
C13 C18 C17 122.8(2)
C13 C18 H18 118.6
C17 C18 H18 118.6
O21 S2 O22 119.59(11)
O21 S2 N2 106.61(10)
O22 S2 N2 106.75(10)
O21 S2 C23 108.78(11)
O22 S2 C23 107.78(10)
N2 S2 C23 106.65(10)
C28 C23 C24 119.7(2)
C28 C23 S2 120.02(17)
C24 C23 S2 120.19(18)
C25 C24 C23 119.8(2)
C25 C24 H24 120.1
C23 C24 H24 120.1
C24 C25 C26 121.6(2)
C24 C25 H25 119.2
C26 C25 H25 119.2
C25 C26 C27 118.0(2)
C25 C26 C29 121.4(2)
C27 C26 C29 120.6(3)
C28 C27 C26 121.2(2)
C28 C27 H27 119.4
C26 C27 H27 119.4
C27 C28 C23 119.6(2)
C27 C28 H28 120.2
C23 C28 H28 120.2
C26 C29 H29A 109.5
C26 C29 H29B 109.5
H29A C29 H29B 109.5
C26 C29 H29C 109.5
H29A C29 H29C 109.5
H29B C29 H29C 109.5
O112 S11 O111 120.25(13)
O112 S11 N11 107.04(11)
O111 S11 N11 106.35(11)
O112 S11 C113 106.99(11)
O111 S11 C113 107.88(11)
N11 S11 C113 107.81(11)
C118 C113 C114 119.8(2)
C118 C113 S11 119.86(19)
C114 C113 S11 120.30(18)
C115 C114 C113 119.4(2)
C115 C114 H114 120.3
C113 C114 H114 120.3
C114 C115 C116 121.5(3)
C114 C115 H115 119.2
C116 C115 H115 119.2
C117 C116 C115 117.7(2)
C117 C116 C119 120.6(3)
C115 C116 C119 121.8(3)
C116 C117 C118 122.1(3)
C116 C117 H117 118.9
C118 C117 H117 118.9
C113 C118 C117 119.4(3)
C113 C118 H118 120.3
C117 C118 H118 120.3
C116 C119 H11A 109.5
C116 C119 H11B 109.5
H11A C119 H11B 109.5
C116 C119 H11C 109.5
H11A C119 H11C 109.5
H11B C119 H11C 109.5
O141 C141 O142 124.1(2)
O141 C141 C14 124.1(2)
O142 C141 C14 111.7(2)
C141 O142 C142 117.3(2)
O142 C142 C143 111.8(3)
O142 C142 H14A 109.3
C143 C142 H14A 109.3
O142 C142 H14B 109.3
C143 C142 H14B 109.3
H14A C142 H14B 107.9
C142 C143 H14C 109.5
C142 C143 H14D 109.5
H14C C143 H14D 109.5
C142 C143 H14E 109.5
H14C C143 H14E 109.5
H14D C143 H14E 109.5
O161 C161 O162 121.6(2)
O161 C161 C16 125.9(2)
O162 C161 C16 112.48(19)
C161 O162 C162 118.3(2)
C163 C162 O162 108.5(2)
C163 C162 H16A 110.0
O162 C162 H16A 110.0
C163 C162 H16B 110.0
O162 C162 H16B 110.0
H16A C162 H16B 108.4
C162 C163 H16C 109.5
C162 C163 H16D 109.5
H16C C163 H16D 109.5
C162 C163 H16E 109.5
H16C C163 H16E 109.5
H16D C163 H16E 109.5

loop_
_geom_bond_atom_site_label_1
_geom_bond_atom_site_label_2
_geom_bond_distance
C1 N2 1.481(3)
C1 C17 1.522(3)
C1 H1A 0.9700
C1 H1B 0.9700
N2 C3 1.480(3)
N2 S2 1.639(2)
C3 C4 1.503(3)
C3 H3A 0.9700
C3 H3B 0.9700
C4 N9 1.335(3)
C4 C5 1.380(4)
C5 C6 1.377(4)
C5 H5 0.9300
C6 C7 1.380(4)
C6 H6 0.9300
C7 C8 1.377(4)
C7 H7 0.9300
C8 N9 1.335(3)
C8 C10 1.510(3)
C10 N11 1.468(3)
C10 H10A 0.9700
C10 H10B 0.9700
N11 C12 1.471(3)
N11 S11 1.628(2)
C12 C13 1.522(3)
C12 H12A 0.9700
C12 H12B 0.9700
C13 C18 1.390(3)
C13 C14 1.399(3)
C14 C15 1.389(3)
C14 C141 1.497(3)
C15 C16 1.391(3)
C15 H15 0.9300
C16 C17 1.405(3)
C16 C161 1.492(3)
C17 C18 1.393(3)
C18 H18 0.9300
S2 O21 1.4273(17)
S2 O22 1.4316(16)
S2 C23 1.756(2)
C23 C28 1.382(3)
C23 C24 1.384(3)
C24 C25 1.369(3)
C24 H24 0.9300
C25 C26 1.378(4)
C25 H25 0.9300
C26 C27 1.391(4)
C26 C29 1.505(3)
C27 C28 1.377(3)
C27 H27 0.9300
C28 H28 0.9300
C29 H29A 0.9600
C29 H29B 0.9600
C29 H29C 0.9600
S11 O112 1.4256(19)
S11 O111 1.4283(19)
S11 C113 1.763(2)
C113 C118 1.370(3)
C113 C114 1.397(3)
C114 C115 1.374(4)
C114 H114 0.9300
C115 C116 1.383(4)
C115 H115 0.9300
C116 C117 1.376(4)
C116 C119 1.503(4)
C117 C118 1.379(4)
C117 H117 0.9300
C118 H118 0.9300
C119 H11A 0.9600
C119 H11B 0.9600
C119 H11C 0.9600
C141 O141 1.200(3)
C141 O142 1.326(3)
O142 C142 1.456(3)
C142 C143 1.464(5)
C142 H14A 0.9700
C142 H14B 0.9700
C143 H14C 0.9600
C143 H14D 0.9600
C143 H14E 0.9600
C161 O161 1.192(3)
C161 O162 1.303(3)
O162 C162 1.459(3)
C162 C163 1.436(4)
C162 H16A 0.9700
C162 H16B 0.9700
C163 H16C 0.9600
C163 H16D 0.9600
C163 H16E 0.9600

loop_
_geom_hbond_atom_site_label_D
_geom_hbond_atom_site_label_H
_geom_hbond_atom_site_label_A
_geom_hbond_site_symmetry_A
_geom_hbond_distance_DH
_geom_hbond_distance_HA
_geom_hbond_distance_DA
_geom_hbond_angle_DHA
C27 H27 O112 2_776 0.93 2.41 3.276(3) 155

loop_
_geom_torsion_atom_site_label_1
_geom_torsion_atom_site_label_2
_geom_torsion_atom_site_label_3
_geom_torsion_atom_site_label_4
_geom_torsion
C17 C1 N2 C3 86.8(2)
C17 C1 N2 S2 -135.12(19)
C1 N2 C3 C4 -72.0(2)
S2 N2 C3 C4 149.34(17)
N2 C3 C4 N9 -64.3(3)
N2 C3 C4 C5 111.2(3)
N9 C4 C5 C6 0.6(4)
C3 C4 C5 C6 -174.6(2)
C4 C5 C6 C7 2.7(4)
C5 C6 C7 C8 -2.0(4)
C6 C7 C8 N9 -2.0(4)
C6 C7 C8 C10 171.6(2)
C7 C8 N9 C4 5.1(3)
C10 C8 N9 C4 -168.95(19)
C5 C4 N9 C8 -4.4(3)
C3 C4 N9 C8 171.10(19)
N9 C8 C10 N11 71.1(3)
C7 C8 C10 N11 -103.1(3)
C8 C10 N11 C12 63.1(2)
C8 C10 N11 S11 -149.95(17)
C10 N11 C12 C13 -91.5(2)
S11 N11 C12 C13 121.31(19)
N11 C12 C13 C18 -14.0(3)
N11 C12 C13 C14 165.7(2)
C18 C13 C14 C15 -1.9(3)
C12 C13 C14 C15 178.4(2)
C18 C13 C14 C141 173.8(2)
C12 C13 C14 C141 -5.9(3)
C13 C14 C15 C16 5.8(3)
C141 C14 C15 C16 -170.1(2)
C14 C15 C16 C17 -2.0(3)
C14 C15 C16 C161 178.1(2)
C15 C16 C17 C18 -5.5(3)
C161 C16 C17 C18 174.5(2)
C15 C16 C17 C1 173.2(2)
C161 C16 C17 C1 -6.9(3)
N2 C1 C17 C18 17.5(3)
N2 C1 C17 C16 -161.1(2)
C14 C13 C18 C17 -5.8(3)
C12 C13 C18 C17 173.9(2)
C16 C17 C18 C13 9.5(3)
C1 C17 C18 C13 -169.1(2)
C3 N2 S2 O21 178.18(16)
C1 N2 S2 O21 40.17(19)
C3 N2 S2 O22 -52.93(18)
C1 N2 S2 O22 169.06(16)
C3 N2 S2 C23 62.09(18)
C1 N2 S2 C23 -75.92(18)
O21 S2 C23 C28 163.1(2)
O22 S2 C23 C28 32.0(2)
N2 S2 C23 C28 -82.3(2)
O21 S2 C23 C24 -20.1(2)
O22 S2 C23 C24 -151.1(2)
N2 S2 C23 C24 94.5(2)
C28 C23 C24 C25 0.2(4)
S2 C23 C24 C25 -176.6(2)
C23 C24 C25 C26 1.9(4)
C24 C25 C26 C27 -2.5(4)
C24 C25 C26 C29 178.7(3)
C25 C26 C27 C28 1.0(4)
C29 C26 C27 C28 179.8(3)
C26 C27 C28 C23 1.0(4)
C24 C23 C28 C27 -1.7(4)
S2 C23 C28 C27 175.1(2)
C10 N11 S11 O112 44.5(2)
C12 N11 S11 O112 -169.33(17)
C10 N11 S11 O111 174.24(17)
C12 N11 S11 O111 -39.62(19)
C10 N11 S11 C113 -70.28(19)
C12 N11 S11 C113 75.87(18)
O112 S11 C113 C118 134.3(2)
O111 S11 C113 C118 3.6(2)
N11 S11 C113 C118 -110.9(2)
O112 S11 C113 C114 -43.6(2)
O111 S11 C113 C114 -174.3(2)
N11 S11 C113 C114 71.2(2)
C118 C113 C114 C115 -0.6(4)
S11 C113 C114 C115 177.4(2)
C113 C114 C115 C116 -1.5(4)
C114 C115 C116 C117 2.7(4)
C114 C115 C116 C119 -177.5(3)
C115 C116 C117 C118 -2.0(5)
C119 C116 C117 C118 178.2(3)
C114 C113 C118 C117 1.3(4)
S11 C113 C118 C117 -176.7(2)
C116 C117 C118 C113 0.0(5)
C15 C14 C141 O141 137.3(3)
C13 C14 C141 O141 -38.5(4)
C15 C14 C141 O142 -38.6(3)
C13 C14 C141 O142 145.6(2)
O141 C141 O142 C142 -2.7(4)
C14 C141 O142 C142 173.2(2)
C141 O142 C142 C143 86.8(4)
C15 C16 C161 O161 -166.2(3)
C17 C16 C161 O161 13.8(5)
C15 C16 C161 O162 14.1(3)
C17 C16 C161 O162 -165.8(2)
O161 C161 O162 C162 0.2(5)
C16 C161 O162 C162 179.9(3)
C161 O162 C162 C163 -170.3(3)

loop_
_cod_related_entry_id
_cod_related_entry_database
_cod_related_entry_code
1 ChemSpider 21130974
